data_7203916
loop_
_publ_author_name
'Darkins, Paul'
'Groarke, Michelle'
'McKervey, M. Anthony'
'Moncrieff, Hazel M.'
'McCarthy, Noreen'
'Nieuwenhuyzen, Mark'

_publ_section_title
;
 Enantiopure N-protected \a-amino glyoxals 1. Synthesis from \a-amino
 acids and some condensation reactions with amines
;
_journal_issue 3
_journal_name_full 'Journal of the Chemical Society, Perkin Transactions 1'
_journal_page_first 381
_journal_paper_doi 10.1039/a907948c
_journal_year 2000
_chemical_formula_sum 'C23 H20 N4 O2'
_chemical_formula_weight 384.43
_chemical_name_systematic
; 
 ? 
;
_space_group_IT_number 4
_symmetry_space_group_name_Hall 'P 2yb'
_symmetry_space_group_name_H-M 'P 1 21 1'
_atom_sites_solution_hydrogens geom
_atom_sites_solution_primary direct
_atom_sites_solution_secondary difmap
_audit_creation_method SHELXL-97
_cell_angle_alpha 90.00
_cell_angle_beta 92.94(3)
_cell_angle_gamma 90.00
_cell_formula_units_Z 2
_cell_length_a 5.1195(10)
_cell_length_b 9.1710(18)
_cell_length_c 21.063(4)
_cell_measurement_temperature 293(2)
_cell_volume 987.6(3)
_computing_structure_refinement 'SHELXL-97 (Sheldrick, 1997)'
_computing_structure_solution 'SHELXS-97 (Sheldrick, 1990)'
_diffrn_ambient_temperature 293(2)
_diffrn_measured_fraction_theta_full 0.999
_diffrn_measured_fraction_theta_max 0.999
_diffrn_measurement_device_type 'Siemens P3'
_diffrn_radiation_monochromator graphite
_diffrn_radiation_source 'fine-focus sealed tube'
_diffrn_radiation_type CuK\a
_diffrn_radiation_wavelength 1.54178
_diffrn_reflns_av_R_equivalents 0.0398
_diffrn_reflns_av_sigmaI/netI 0.0434
_diffrn_reflns_limit_h_max 0
_diffrn_reflns_limit_h_min -5
_diffrn_reflns_limit_k_max 2
_diffrn_reflns_limit_k_min -9
_diffrn_reflns_limit_l_max 22
_diffrn_reflns_limit_l_min -22
_diffrn_reflns_number 1940
_diffrn_reflns_theta_full 55.02
_diffrn_reflns_theta_max 55.02
_diffrn_reflns_theta_min 2.10
_diffrn_standards_decay_% 2%
_diffrn_standards_interval_count 97
_diffrn_standards_number 3
_exptl_absorpt_coefficient_mu 0.685
_exptl_absorpt_correction_type none
_exptl_crystal_density_diffrn 1.293
_exptl_crystal_density_method 'not measured'
_exptl_crystal_F_000 404
_refine_diff_density_max 0.173
_refine_diff_density_min -0.201
_refine_diff_density_rms 0.046
_refine_ls_abs_structure_details 'Flack H D (1983), Acta Cryst. A39, 876-881'
_refine_ls_abs_structure_Flack -0.6(6)
_refine_ls_extinction_method none
_refine_ls_goodness_of_fit_ref 1.083
_refine_ls_hydrogen_treatment mixed
_refine_ls_matrix_type full
_refine_ls_number_parameters 262
_refine_ls_number_reflns 1720
_refine_ls_number_restraints 1
_refine_ls_restrained_S_all 1.083
_refine_ls_R_factor_all 0.0609
_refine_ls_R_factor_gt 0.0483
_refine_ls_shift/su_max 0.001
_refine_ls_shift/su_mean 0.000
_refine_ls_structure_factor_coef Fsqd
_refine_ls_weighting_details 'calc w=1/[\s^2^(Fo^2^)+(0.0605P)^2^+0.0799P] where P=(Fo^2^+2Fc^2^)/3'
_refine_ls_weighting_scheme calc
_refine_ls_wR_factor_gt 0.1119
_refine_ls_wR_factor_ref 0.1196
_reflns_number_gt 1432
_reflns_number_total 1720
_reflns_threshold_expression >2sigma(I)
_cod_data_source_file a907948c.txt
_cod_data_source_block 10m
_cod_database_code 7203916

loop_
_symmetry_equiv_pos_as_xyz
'x, y, z'
'-x, y+1/2, -z'

loop_
_atom_site_label
_atom_site_type_symbol
_atom_site_fract_x
_atom_site_fract_y
_atom_site_fract_z
_atom_site_U_iso_or_equiv
_atom_site_adp_type
_atom_site_occupancy
_atom_site_symmetry_multiplicity
_atom_site_calc_flag
_atom_site_refinement_flags
_atom_site_disorder_assembly
_atom_site_disorder_group
C1 C 0.5447(9) 0.6036(7) 0.8304(2) 0.0560(16) Uani 1 1 d . . .
H1 H 0.6483 0.5842 0.7964 0.067 Uiso 1 1 calc R . .
N2 N 0.5995(8) 0.7180(6) 0.86538(19) 0.0606(13) Uani 1 1 d . . .
C3 C 0.4374(9) 0.7428(6) 0.9141(2) 0.0495(13) Uani 1 1 d . . .
C4 C 0.4715(10) 0.8655(7) 0.9535(2) 0.0671(17) Uani 1 1 d . . .
H4 H 0.6031 0.9326 0.9465 0.081 Uiso 1 1 calc R . .
C5 C 0.3117(11) 0.8846(8) 1.0015(3) 0.0729(19) Uani 1 1 d . . .
H5A H 0.3288 0.9656 1.0279 0.087 Uiso 1 1 calc R . .
C6 C 0.1205(11) 0.7803(8) 1.0106(3) 0.075(2) Uani 1 1 d . . .
H6 H 0.0133 0.7941 1.0444 0.090 Uiso 1 1 calc R . .
N7 N 0.0792(8) 0.6654(6) 0.97566(19) 0.0669(14) Uani 1 1 d . . .
C8 C 0.2358(9) 0.6460(6) 0.9257(2) 0.0482(13) Uani 1 1 d . . .
N9 N 0.1863(7) 0.5265(5) 0.88890(17) 0.0466(10) Uani 1 1 d . . .
C10 C 0.3376(8) 0.5083(6) 0.8415(2) 0.0424(13) Uani 1 1 d . . .
C11 C 0.2826(8) 0.3758(6) 0.80021(19) 0.0427(13) Uani 1 1 d . . .
H11 H 0.0994 0.3490 0.8050 0.051 Uiso 1 1 calc R . .
C12 C 0.4484(9) 0.2454(6) 0.8221(2) 0.0472(13) Uani 1 1 d . . .
H12A H 0.6296 0.2642 0.8135 0.057 Uiso 1 1 calc R . .
H12B H 0.4382 0.2340 0.8677 0.057 Uiso 1 1 calc R . .
C13 C 0.3635(9) 0.1066(6) 0.7901(2) 0.0484(14) Uani 1 1 d . . .
C14 C 0.1603(11) 0.0256(7) 0.8123(3) 0.0698(17) Uani 1 1 d . . .
H14 H 0.0800 0.0552 0.8487 0.084 Uiso 1 1 calc R . .
C15 C 0.0743(12) -0.0999(8) 0.7805(4) 0.088(2) Uani 1 1 d . . .
H15 H -0.0636 -0.1534 0.7957 0.106 Uiso 1 1 calc R . .
C16 C 0.1921(14) -0.1452(8) 0.7268(4) 0.093(2) Uani 1 1 d . . .
H16 H 0.1362 -0.2294 0.7055 0.111 Uiso 1 1 calc R . .
C17 C 0.3899(15) -0.0653(9) 0.7056(3) 0.090(2) Uani 1 1 d . . .
H17 H 0.4699 -0.0948 0.6691 0.108 Uiso 1 1 calc R . .
C18 C 0.4768(11) 0.0586(7) 0.7364(2) 0.0636(16) Uani 1 1 d . . .
H18 H 0.6149 0.1109 0.7206 0.076 Uiso 1 1 calc R . .
N19 N 0.3110(6) 0.4069(5) 0.73344(14) 0.0417(11) Uani 1 1 d . . .
H19 H 0.4647 0.4020 0.7189 0.050 Uiso 1 1 calc R . .
O20 O -0.1164(5) 0.4470(5) 0.70710(14) 0.0652(12) Uani 1 1 d . . .
C20 C 0.1132(8) 0.4422(6) 0.6939(2) 0.0438(12) Uani 1 1 d . . .
O21 O 0.1940(5) 0.4778(4) 0.63590(13) 0.0547(11) Uani 1 1 d . . .
C21 C 0.1349(8) 0.5831(6) 0.5339(2) 0.0458(13) Uani 1 1 d . . .
C22 C -0.0003(9) 0.5294(8) 0.5903(2) 0.0687(19) Uani 1 1 d . . .
H22A H -0.0998 0.6077 0.6084 0.082 Uiso 1 1 calc R . .
H22B H -0.1198 0.4512 0.5780 0.082 Uiso 1 1 calc R . .
C24 C 0.0515(10) 0.5429(8) 0.4731(2) 0.0639(17) Uani 1 1 d . . .
H24A H -0.0882 0.4785 0.4676 0.077 Uiso 1 1 calc R . .
C25 C 0.1685(13) 0.5950(9) 0.4204(2) 0.081(2) Uani 1 1 d . . .
H25 H 0.1067 0.5676 0.3799 0.097 Uiso 1 1 calc R . .
C26 C 0.3787(14) 0.6883(9) 0.4283(3) 0.083(2) Uani 1 1 d . . .
H26 H 0.4602 0.7244 0.3931 0.100 Uiso 1 1 calc R . .
C27 C 0.4651(12) 0.7268(7) 0.4873(3) 0.0751(18) Uani 1 1 d . . .
H27 H 0.6084 0.7888 0.4926 0.090 Uiso 1 1 calc R . .
C28 C 0.3450(10) 0.6761(7) 0.5402(3) 0.0621(15) Uani 1 1 d . . .
H28 H 0.4071 0.7051 0.5805 0.075 Uiso 1 1 calc R . .

loop_
_atom_site_aniso_label
_atom_site_aniso_U_11
_atom_site_aniso_U_22
_atom_site_aniso_U_33
_atom_site_aniso_U_23
_atom_site_aniso_U_13
_atom_site_aniso_U_12
C1 0.040(3) 0.076(5) 0.054(3) -0.006(3) 0.015(2) -0.009(3)
N2 0.051(2) 0.070(4) 0.061(3) -0.010(3) 0.011(2) -0.014(3)
C3 0.045(3) 0.052(3) 0.051(3) -0.008(3) 0.001(2) -0.002(3)
C4 0.056(3) 0.061(4) 0.082(4) -0.016(4) -0.011(3) -0.005(3)
C5 0.066(4) 0.075(5) 0.076(4) -0.030(4) -0.008(3) 0.018(4)
C6 0.063(4) 0.095(6) 0.066(4) -0.025(4) 0.012(3) 0.009(4)
N7 0.066(3) 0.078(4) 0.058(3) -0.022(3) 0.020(2) 0.004(3)
C8 0.043(3) 0.056(4) 0.047(3) 0.002(3) 0.010(2) 0.007(3)
N9 0.046(2) 0.050(3) 0.045(2) -0.002(2) 0.0151(17) 0.001(2)
C10 0.036(2) 0.053(4) 0.039(2) 0.000(3) 0.008(2) 0.000(3)
C11 0.031(2) 0.062(4) 0.035(2) 0.002(3) 0.0071(19) -0.004(3)
C12 0.039(3) 0.054(4) 0.049(3) 0.003(3) 0.003(2) 0.004(3)
C13 0.044(3) 0.048(4) 0.053(3) 0.006(3) 0.000(2) 0.005(3)
C14 0.063(4) 0.058(4) 0.089(4) 0.016(4) 0.016(3) 0.000(4)
C15 0.065(4) 0.058(5) 0.142(6) 0.023(5) -0.002(4) -0.020(4)
C16 0.100(5) 0.051(4) 0.125(6) -0.012(5) -0.020(5) -0.002(5)
C17 0.116(5) 0.070(5) 0.085(4) -0.021(4) 0.008(4) -0.004(5)
C18 0.071(3) 0.060(4) 0.060(3) -0.012(3) 0.008(3) -0.011(3)
N19 0.0263(18) 0.062(3) 0.0374(19) -0.001(2) 0.0086(15) 0.001(2)
O20 0.0284(15) 0.110(4) 0.0584(19) 0.007(2) 0.0097(14) 0.002(2)
C20 0.041(3) 0.047(3) 0.044(3) -0.002(3) 0.005(2) 0.004(3)
O21 0.0398(16) 0.089(3) 0.0364(16) 0.0102(19) 0.0071(13) 0.007(2)
C21 0.036(2) 0.056(3) 0.045(3) 0.005(3) 0.005(2) 0.006(3)
C22 0.047(3) 0.106(6) 0.053(3) 0.016(3) -0.001(2) -0.006(4)
C24 0.062(3) 0.074(5) 0.056(3) 0.005(3) 0.001(2) -0.006(4)
C25 0.086(4) 0.113(6) 0.043(3) 0.008(4) 0.007(3) 0.001(5)
C26 0.087(4) 0.101(6) 0.063(4) 0.022(4) 0.014(3) 0.004(5)
C27 0.064(4) 0.072(5) 0.090(4) 0.015(4) 0.013(3) -0.012(4)
C28 0.062(3) 0.065(4) 0.059(3) 0.001(3) -0.001(3) 0.009(3)

loop_
_atom_type_symbol
_atom_type_description
_atom_type_scat_dispersion_real
_atom_type_scat_dispersion_imag
_atom_type_scat_source
C C 0.0181 0.0091 'International Tables Vol C Tables 4.2.6.8 and 6.1.1.4'
H H 0.0000 0.0000 'International Tables Vol C Tables 4.2.6.8 and 6.1.1.4'
N N 0.0311 0.0180 'International Tables Vol C Tables 4.2.6.8 and 6.1.1.4'
O O 0.0492 0.0322 'International Tables Vol C Tables 4.2.6.8 and 6.1.1.4'

loop_
_geom_angle_atom_site_label_1
_geom_angle_atom_site_label_2
_geom_angle_atom_site_label_3
_geom_angle
_geom_angle_site_symmetry_1
_geom_angle_site_symmetry_3
_geom_angle_publ_flag
N2 C1 C10 123.3(4) . . ?
C1 N2 C3 115.8(4) . . ?
N2 C3 C8 120.5(5) . . ?
N2 C3 C4 120.9(5) . . ?
C8 C3 C4 118.6(5) . . ?
C5 C4 C3 119.1(6) . . ?
C4 C5 C6 118.3(6) . . ?
N7 C6 C5 125.3(5) . . ?
C6 N7 C8 117.2(5) . . ?
N9 C8 N7 116.4(5) . . ?
N9 C8 C3 122.2(4) . . ?
N7 C8 C3 121.4(5) . . ?
C10 N9 C8 116.0(4) . . ?
N9 C10 C1 122.1(5) . . ?
N9 C10 C11 116.2(4) . . ?
C1 C10 C11 121.7(4) . . ?
N19 C11 C10 112.0(4) . . ?
N19 C11 C12 111.5(4) . . ?
C10 C11 C12 111.9(3) . . ?
C13 C12 C11 112.8(4) . . ?
C18 C13 C14 117.7(6) . . ?
C18 C13 C12 121.4(5) . . ?
C14 C13 C12 120.9(5) . . ?
C13 C14 C15 120.5(6) . . ?
C16 C15 C14 120.3(6) . . ?
C17 C16 C15 118.6(7) . . ?
C16 C17 C18 121.7(7) . . ?
C13 C18 C17 121.1(6) . . ?
C20 N19 C11 123.3(3) . . ?
O20 C20 N19 125.6(4) . . ?
O20 C20 O21 122.7(4) . . ?
N19 C20 O21 111.7(3) . . ?
C20 O21 C22 117.0(3) . . ?
C28 C21 C24 117.3(5) . . ?
C28 C21 C22 121.5(4) . . ?
C24 C21 C22 121.2(5) . . ?
O21 C22 C21 108.1(3) . . ?
C25 C24 C21 122.0(6) . . ?
C24 C25 C26 119.2(6) . . ?
C27 C26 C25 119.5(6) . . ?
C26 C27 C28 121.2(6) . . ?
C21 C28 C27 120.8(5) . . ?

loop_
_geom_bond_atom_site_label_1
_geom_bond_atom_site_label_2
_geom_bond_distance
_geom_bond_site_symmetry_2
_geom_bond_publ_flag
C1 N2 1.304(7) . ?
C1 C10 1.403(7) . ?
N2 C3 1.372(6) . ?
C3 C8 1.392(7) . ?
C3 C4 1.404(7) . ?
C4 C5 1.343(7) . ?
C5 C6 1.389(8) . ?
C6 N7 1.296(8) . ?
N7 C8 1.367(5) . ?
C8 N9 1.358(6) . ?
N9 C10 1.305(5) . ?
C10 C11 1.512(7) . ?
C11 N19 1.449(5) . ?
C11 C12 1.525(7) . ?
C12 C13 1.494(7) . ?
C13 C18 1.370(6) . ?
C13 C14 1.379(7) . ?
C14 C15 1.392(9) . ?
C15 C16 1.374(8) . ?
C16 C17 1.345(9) . ?
C17 C18 1.371(9) . ?
N19 C20 1.318(5) . ?
O20 C20 1.222(5) . ?
C20 O21 1.350(5) . ?
O21 C22 1.427(6) . ?
C21 C28 1.374(7) . ?
C21 C24 1.380(6) . ?
C21 C22 1.489(6) . ?
C24 C25 1.373(7) . ?
C25 C26 1.378(9) . ?
C26 C27 1.344(8) . ?
C27 C28 1.379(8) . ?

loop_
_cod_related_entry_id
_cod_related_entry_database
_cod_related_entry_code
1 ChemSpider 9009204
